data_7228581
loop_
_publ_author_name
'Fidelli, Athena M.'
'Kessler, Vadim G.'
'Escuer, Albert'
'Papaefstathiou, Giannis S.'

_publ_section_title
;
 Cu(II) frameworks from a &#x201C;mixed-ligand&#x201D; approach
;
_journal_name_full CrystEngComm
_journal_paper_doi 10.1039/C7CE01078H
_journal_year 2017
_chemical_formula_sum 'C37 H35 Cu4 N4 O23'
_chemical_formula_weight 1157.85
_space_group_crystal_system monoclinic
_space_group_IT_number 14
_space_group_name_Hall '-P 2ybc'
_space_group_name_H-M_alt 'P 1 21/c 1'
_symmetry_space_group_name_Hall '-P 2ybc'
_symmetry_space_group_name_H-M 'P 1 21/c 1'
_atom_sites_solution_hydrogens mixed
_audit_creation_method SHELXL-2014/7
_audit_update_record
;
2017-06-08 deposited with the CCDC.
2017-06-28 downloaded from the CCDC.
;
_cell_angle_alpha 90
_cell_angle_beta 94.515(14)
_cell_angle_gamma 90
_cell_formula_units_Z 4
_cell_length_a 10.208(6)
_cell_length_b 16.333(9)
_cell_length_c 27.106(15)
_cell_measurement_reflns_used 9854
_cell_measurement_temperature 296(2)
_cell_measurement_theta_max 28.28
_cell_measurement_theta_min 2.35
_cell_volume 4505(4)
_computing_cell_refinement 'Bruker SAINT'
_computing_data_collection 'Bruker APEX2'
_computing_data_reduction 'Bruker SAINT'
_computing_molecular_graphics 'Bruker SHELXTL'
_computing_publication_material 'Bruker SHELXTL'
_computing_structure_refinement 'SHELXL-2014/7 (Sheldrick, 2014)'
_computing_structure_solution 'SHELXS-97 (Sheldrick, 2008)'
_diffrn_ambient_temperature 296(2)
_diffrn_measured_fraction_theta_full 0.998
_diffrn_measured_fraction_theta_max 0.998
_diffrn_measurement_device_type 'Bruker Apex-II CCD'
_diffrn_measurement_method 'Omega scan'
_diffrn_radiation_type MoK\a
_diffrn_radiation_wavelength 0.71073
_diffrn_reflns_av_R_equivalents 0.0321
_diffrn_reflns_av_unetI/netI 0.0228
_diffrn_reflns_Laue_measured_fraction_full 0.998
_diffrn_reflns_Laue_measured_fraction_max 0.998
_diffrn_reflns_limit_h_max 12
_diffrn_reflns_limit_h_min -12
_diffrn_reflns_limit_k_max 19
_diffrn_reflns_limit_k_min -19
_diffrn_reflns_limit_l_max 32
_diffrn_reflns_limit_l_min -32
_diffrn_reflns_number 43882
_diffrn_reflns_point_group_measured_fraction_full 0.998
_diffrn_reflns_point_group_measured_fraction_max 0.998
_diffrn_reflns_theta_full 25.242
_diffrn_reflns_theta_max 25.246
_diffrn_reflns_theta_min 2.358
_diffrn_source 'sealed tube'
_exptl_absorpt_coefficient_mu 1.953
_exptl_absorpt_correction_T_max 0.772
_exptl_absorpt_correction_T_min 0.652
_exptl_absorpt_correction_type empirical
_exptl_absorpt_process_details 'Bruker SADABS'
_exptl_crystal_colour blue
_exptl_crystal_density_diffrn 1.707
_exptl_crystal_density_meas ?
_exptl_crystal_density_method 'not measured'
_exptl_crystal_description block
_exptl_crystal_F_000 2340
_exptl_crystal_size_max 0.240
_exptl_crystal_size_mid 0.220
_exptl_crystal_size_min 0.140
_exptl_transmission_factor_max 0.772
_exptl_transmission_factor_min 0.652
_refine_diff_density_max 2.126
_refine_diff_density_min -0.925
_refine_diff_density_rms 0.126
_refine_ls_extinction_method none
_refine_ls_goodness_of_fit_ref 1.099
_refine_ls_hydrogen_treatment constr
_refine_ls_matrix_type full
_refine_ls_number_parameters 613
_refine_ls_number_reflns 8140
_refine_ls_number_restraints 664
_refine_ls_restrained_S_all 11.404
_refine_ls_R_factor_all 0.0504
_refine_ls_R_factor_gt 0.0468
_refine_ls_shift/su_max 0.001
_refine_ls_shift/su_mean 0.000
_refine_ls_structure_factor_coef Fsqd
_refine_ls_weighting_details 'w=1/[\s^2^(Fo^2^)+(0.0767P)^2^+16.3351P] where P=(Fo^2^+2Fc^2^)/3'
_refine_ls_weighting_scheme calc
_refine_ls_wR_factor_gt 0.1447
_refine_ls_wR_factor_ref 0.1467
_reflns_Friedel_coverage 0.000
_reflns_number_gt 7411
_reflns_number_total 8140
_reflns_threshold_expression 'I > 2\s(I)'
_cod_data_source_file c7ce01078h2.cif
_cod_data_source_block shelx
_cod_depositor_comments
;
The following automatic conversions were performed:

'_exptl_absorpt_correction_type' value 'Empirical' changed to
'empirical' according to
/home/data/users/saulius/crontab/automatic-downloads/rss-feeds/RSC/lib/dictionaries/cif_core.dic
dictionary named 'cif_core.dic' version 2.4.2 from 2011-04-26.

'_exptl_crystal_density_meas' value 'not measured' was changed to '?'
- the value is perceived as not measured.

Automatic conversion script
Id: cif_fix_values 4973 2017-02-22 13:04:09Z antanas 
;
_cod_database_code 7228581
_shelx_shelxl_version_number 2014/7
_shelx_space_group_comment
;
The symmetry employed for this shelxl refinement is uniquely defined
by the following loop, which should always be used as a source of
symmetry information in preference to the above space-group names.
They are only intended as comments.
;
_shelx_estimated_absorpt_t_min 0.652
_shelx_estimated_absorpt_t_max 0.772
_exptl_absorpt_special_details 'Bruker SADABS'

loop_
_space_group_symop_operation_xyz
'x, y, z'
'-x, y+1/2, -z+1/2'
'-x, -y, -z'
'x, -y-1/2, z-1/2'

loop_
_atom_site_label
_atom_site_type_symbol
_atom_site_fract_x
_atom_site_fract_y
_atom_site_fract_z
_atom_site_U_iso_or_equiv
_atom_site_adp_type
_atom_site_occupancy
_atom_site_site_symmetry_order
_atom_site_calc_flag
_atom_site_refinement_flags_posn
_atom_site_refinement_flags_adp
C1 C 0.6370(6) 0.7232(4) 0.4170(2) 0.0492(14) Uani 1 1 d . U
H1 H 0.7164 0.7336 0.4351 0.059 Uiso 1 1 calc R U
C2 C 0.5555(8) 0.6644(5) 0.4335(3) 0.072(2) Uani 1 1 d . U
H2 H 0.5771 0.6363 0.4628 0.086 Uiso 1 1 calc R U
C3 C 0.4398(8) 0.6480(5) 0.4049(3) 0.083(3) Uani 1 1 d . U
H3 H 0.3833 0.6075 0.4147 0.099 Uiso 1 1 calc R U
C4 C 0.4087(6) 0.6913(4) 0.3626(3) 0.0596(17) Uani 1 1 d . U
H4 H 0.3308 0.6810 0.3434 0.072 Uiso 1 1 calc R U
C5 C 0.4948(4) 0.7507(3) 0.34844(18) 0.0285(9) Uani 1 1 d . U
C6 C 0.4748(4) 0.7991(3) 0.29966(16) 0.0240(8) Uani 1 1 d . U
C7 C 0.3362(4) 0.8332(3) 0.29160(17) 0.0256(9) Uani 1 1 d . U
C8 C 0.2289(5) 0.7875(3) 0.2737(2) 0.0388(12) Uani 1 1 d . U
H8 H 0.2389 0.7340 0.2628 0.047 Uiso 1 1 calc R U
C9 C 0.1061(5) 0.8237(3) 0.2724(3) 0.0505(15) Uani 1 1 d . U
H9 H 0.0321 0.7957 0.2593 0.061 Uiso 1 1 calc R U
C10 C 0.0949(5) 0.9019(3) 0.2910(3) 0.0547(17) Uani 1 1 d . U
H10 H 0.0123 0.9251 0.2931 0.066 Uiso 1 1 calc R U
C11 C 0.2062(5) 0.9454(3) 0.3062(2) 0.0447(14) Uani 1 1 d . U
H11 H 0.1985 0.9988 0.3175 0.054 Uiso 1 1 calc R U
C12 C 1.5299(6) 1.4626(3) 0.3269(2) 0.0438(13) Uani 1 1 d . U
H12 H 1.4630 1.4971 0.3142 0.053 Uiso 1 1 calc R U
C13 C 1.6535(6) 1.4930(4) 0.3345(3) 0.0619(18) Uani 1 1 d . U
H13 H 1.6710 1.5480 0.3291 0.074 Uiso 1 1 calc R U
C14 C 1.7521(8) 1.4398(5) 0.3506(3) 0.0673(17) Uani 1 1 d . U
H14 H 1.8388 1.4579 0.3539 0.081 Uiso 1 1 calc R U
C15 C 1.7234(6) 1.3593(4) 0.3619(3) 0.068(2) Uani 1 1 d . U
H15 H 1.7893 1.3237 0.3741 0.082 Uiso 1 1 calc R U
C16 C 1.5959(5) 1.3335(3) 0.35472(18) 0.0315(10) Uani 1 1 d . U
C17 C 1.5555(4) 1.2440(3) 0.36228(16) 0.0258(9) Uani 1 1 d . U
C18 C 1.5936(4) 1.2103(3) 0.41386(17) 0.0283(9) Uani 1 1 d . U
C19 C 1.7220(5) 1.1929(4) 0.4308(2) 0.0476(14) Uani 1 1 d . U
H19 H 1.7907 1.2036 0.4112 0.057 Uiso 1 1 calc R U
C20 C 1.7463(6) 1.1590(4) 0.4780(3) 0.0596(17) Uani 1 1 d . U
H20 H 1.8320 1.1474 0.4902 0.071 Uiso 1 1 calc R U
C21 C 1.6448(6) 1.1429(4) 0.5057(2) 0.0565(16) Uani 1 1 d . U
H21 H 1.6593 1.1207 0.5373 0.068 Uiso 1 1 calc R U
C22 C 1.5201(5) 1.1603(4) 0.4862(2) 0.0433(12) Uani 1 1 d . U
H22 H 1.4500 1.1486 0.5050 0.052 Uiso 1 1 calc R U
C23 C 0.8661(4) 1.0526(2) 0.26914(15) 0.0208(8) Uani 1 1 d . U
C24 C 0.8876(4) 1.0464(3) 0.21882(17) 0.0253(9) Uani 1 1 d . U
C25 C 0.9859(4) 1.0939(3) 0.20079(16) 0.0263(9) Uani 1 1 d . U
H25 H 0.9986 1.0914 0.1672 0.032 Uiso 1 1 calc R U
C26 C 1.0658(4) 1.1450(2) 0.23093(16) 0.0218(8) Uani 1 1 d . U
C27 C 1.0469(4) 1.1487(2) 0.28150(16) 0.0207(8) Uani 1 1 d . U
C28 C 0.9471(4) 1.1030(3) 0.29971(16) 0.0229(8) Uani 1 1 d . U
H28 H 0.9338 1.1060 0.3332 0.027 Uiso 1 1 calc R U
C29 C 0.7619(4) 1.0028(3) 0.29218(16) 0.0225(8) Uani 1 1 d . U
C30 C 1.1374(4) 1.1996(3) 0.31575(15) 0.0219(8) Uani 1 1 d . U
C31 C 0.8155(5) 0.9842(3) 0.18536(18) 0.0389(12) Uani 1 1 d . U
C32 C 1.1766(4) 1.1913(3) 0.20942(16) 0.0236(8) Uani 1 1 d . U
C33 C 1.0150(4) 0.9855(3) 0.45037(16) 0.0256(9) Uani 1 1 d . U
H33 H 1.0257 0.9758 0.4171 0.031 Uiso 1 1 calc R U
C34 C 0.9093(4) 0.9513(3) 0.47177(15) 0.0232(8) Uani 1 1 d . U
C35 C 0.8944(4) 0.9657(3) 0.52209(15) 0.0235(8) Uani 1 1 d . U
C36 C 0.8058(4) 0.9092(3) 0.43893(15) 0.0247(9) Uani 1 1 d . U
C37 C 0.7875(4) 0.9262(3) 0.54867(15) 0.0260(9) Uani 1 1 d . U
N1 N 0.6060(4) 0.7664(2) 0.37548(14) 0.0287(8) Uani 1 1 d . U
N2 N 0.3256(3) 0.9119(2) 0.30500(16) 0.0297(8) Uani 1 1 d . U
N3 N 1.5003(4) 1.3841(2) 0.33698(15) 0.0300(8) Uani 1 1 d . U
N4 N 1.4944(4) 1.1934(2) 0.44111(14) 0.0284(8) Uani 1 1 d . U
O1 O 0.5653(3) 0.86316(17) 0.30022(11) 0.0221(6) Uani 1 1 d . U
O2 O 0.4918(3) 0.7448(2) 0.26036(12) 0.0324(7) Uani 1 1 d . U
H2A H 0.5659 0.7251 0.2636 0.049 Uiso 1 1 calc R U
O3 O 1.4196(3) 1.23636(18) 0.35125(11) 0.0254(6) Uani 1 1 d . U
O4 O 1.6231(3) 1.1939(2) 0.33048(13) 0.0381(8) Uani 1 1 d . U
H4A H 1.6072 1.2092 0.3018 0.057 Uiso 1 1 calc R U
O5 O 0.6453(3) 1.02560(18) 0.28227(13) 0.0287(7) Uani 1 1 d . U
O6 O 0.8028(3) 0.9471(2) 0.32067(12) 0.0320(7) Uani 1 1 d . U
O7 O 1.1793(3) 1.26512(18) 0.29825(12) 0.0290(7) Uani 1 1 d . U
O8 O 1.1647(3) 1.1723(2) 0.35844(12) 0.0349(8) Uani 1 1 d . U
O9 O 0.8099(6) 0.9947(4) 0.1401(2) 0.0900(16) Uani 1 1 d . U
O10 O 0.7604(3) 0.92747(19) 0.20615(12) 0.0321(7) Uani 1 1 d . U
O11 O 1.1487(3) 1.2497(2) 0.18135(13) 0.0342(7) Uani 1 1 d . U
O12 O 1.2899(3) 1.16322(19) 0.22127(13) 0.0308(7) Uani 1 1 d D U
O13 O 0.5134(4) 1.0074(3) 0.38406(13) 0.0439(9) Uani 1 1 d . U
H13A H 0.5843 1.0392 0.3962 0.066 Uiso 1 1 calc R U
H13B H 0.4515 0.9901 0.4052 0.066 Uiso 1 1 calc DR U
O14 O 0.3973(3) 1.07976(18) 0.29780(13) 0.0314(7) Uani 1 1 d . U
H14A H 0.4401 1.1255 0.2864 0.047 Uiso 1 1 calc R U
H14B H 0.3105 1.0838 0.3056 0.047 Uiso 1 1 calc R U
O15 O 0.8456(3) 0.8624(2) 0.40549(11) 0.0295(7) Uani 1 1 d . U
O16 O 0.6900(3) 0.9247(2) 0.44404(12) 0.0365(8) Uani 1 1 d . U
O17 O 0.7769(3) 0.8479(2) 0.54369(11) 0.0308(7) Uani 1 1 d . U
O18 O 0.7236(3) 0.9685(2) 0.57523(13) 0.0392(8) Uani 1 1 d . U
O19 O 1.2583(5) 1.3431(3) 0.4114(2) 0.0792(15) Uani 1 1 d D U
H19A H 1.2063 1.3337 0.4264 0.119 Uiso 1 1 d DR U
H19B H 1.2941 1.3641 0.4279 0.119 Uiso 1 1 d R U
Cu1 Cu 0.49188(5) 0.97310(3) 0.30551(2) 0.02250(15) Uani 1 1 d . U
Cu2 Cu 0.71755(5) 0.85116(3) 0.34788(2) 0.02247(14) Uani 1 1 d . U
Cu3 Cu 1.32730(5) 1.33208(3) 0.32298(2) 0.02630(15) Uani 1 1 d . U
Cu4 Cu 1.31992(5) 1.19585(3) 0.40409(2) 0.02575(15) Uani 1 1 d . U
O20 O 1.0712(8) 0.7620(6) 0.3981(4) 0.146(3) Uani 1 1 d . .
O30 O 2.0286(14) 1.2831(9) 0.4544(6) 0.219(6) Uani 1 1 d . U
O40 O 0.5450(14) 0.5534(9) 0.5454(5) 0.216(5) Uani 1 1 d . U
O50 O 0.899(3) 1.1143(19) 0.0600(11) 0.429(15) Uani 1 1 d . U

loop_
_atom_site_aniso_label
_atom_site_aniso_U_11
_atom_site_aniso_U_22
_atom_site_aniso_U_33
_atom_site_aniso_U_23
_atom_site_aniso_U_13
_atom_site_aniso_U_12
C1 0.058(3) 0.047(3) 0.041(3) 0.016(2) -0.005(2) -0.014(3)
C2 0.082(5) 0.070(5) 0.062(4) 0.037(4) -0.006(3) -0.026(4)
C3 0.072(5) 0.083(5) 0.091(6) 0.050(4) -0.002(4) -0.038(4)
C4 0.046(3) 0.055(4) 0.076(4) 0.028(3) -0.005(3) -0.023(3)
C5 0.025(2) 0.022(2) 0.040(2) 0.0011(18) 0.0064(18) -0.0020(16)
C6 0.0195(19) 0.0197(19) 0.033(2) -0.0055(16) 0.0036(16) -0.0010(15)
C7 0.0194(19) 0.022(2) 0.036(2) 0.0006(17) 0.0051(17) -0.0005(15)
C8 0.024(2) 0.027(2) 0.064(3) -0.006(2) 0.000(2) -0.0044(18)
C9 0.020(2) 0.038(3) 0.093(5) 0.002(3) -0.002(3) -0.008(2)
C10 0.018(2) 0.034(3) 0.113(5) 0.008(3) 0.010(3) 0.003(2)
C11 0.023(2) 0.024(2) 0.089(4) 0.001(2) 0.016(2) 0.0024(18)
C12 0.048(3) 0.029(2) 0.053(3) 0.013(2) -0.006(2) -0.011(2)
C13 0.059(4) 0.040(3) 0.083(5) 0.025(3) -0.015(3) -0.027(3)
C14 0.0656(19) 0.0664(19) 0.0697(19) 0.0026(10) 0.0037(10) -0.0031(10)
C15 0.031(3) 0.058(4) 0.113(6) 0.034(4) -0.015(3) -0.017(3)
C16 0.028(2) 0.031(2) 0.035(2) 0.0081(19) -0.0017(19) -0.0055(18)
C17 0.0208(19) 0.027(2) 0.030(2) 0.0028(17) 0.0008(16) -0.0029(16)
C18 0.026(2) 0.025(2) 0.032(2) 0.0051(18) -0.0020(17) -0.0037(17)
C19 0.028(2) 0.061(4) 0.053(3) 0.022(3) -0.002(2) 0.000(2)
C20 0.035(3) 0.078(4) 0.062(4) 0.030(3) -0.017(3) -0.001(3)
C21 0.047(3) 0.075(4) 0.045(3) 0.029(3) -0.014(2) -0.011(3)
C22 0.040(3) 0.056(3) 0.033(3) 0.013(2) -0.002(2) -0.012(2)
C23 0.0170(18) 0.0188(19) 0.027(2) 0.0018(16) 0.0031(15) -0.0004(15)
C24 0.023(2) 0.022(2) 0.032(2) 0.0010(17) 0.0038(17) -0.0037(16)
C25 0.028(2) 0.027(2) 0.024(2) -0.0002(17) 0.0048(17) -0.0049(17)
C26 0.0193(19) 0.020(2) 0.026(2) 0.0052(16) 0.0027(16) -0.0003(15)
C27 0.0166(18) 0.0193(19) 0.026(2) 0.0025(16) 0.0003(15) 0.0008(14)
C28 0.0211(19) 0.023(2) 0.025(2) 0.0021(16) 0.0038(16) -0.0012(15)
C29 0.0182(19) 0.022(2) 0.027(2) -0.0037(17) 0.0037(16) -0.0045(15)
C30 0.0161(18) 0.024(2) 0.026(2) 0.0010(16) 0.0021(15) -0.0002(15)
C31 0.046(3) 0.045(3) 0.026(2) -0.005(2) 0.008(2) -0.018(2)
C32 0.023(2) 0.022(2) 0.026(2) 0.0003(16) 0.0041(16) -0.0044(16)
C33 0.025(2) 0.034(2) 0.0178(19) -0.0006(17) 0.0043(16) -0.0019(17)
C34 0.0225(19) 0.027(2) 0.020(2) 0.0015(16) 0.0015(15) -0.0013(16)
C35 0.021(2) 0.030(2) 0.020(2) 0.0024(16) 0.0033(16) -0.0024(16)
C36 0.026(2) 0.029(2) 0.019(2) 0.0057(16) 0.0005(16) -0.0031(17)
C37 0.021(2) 0.039(2) 0.018(2) 0.0024(18) 0.0003(16) -0.0032(18)
N1 0.0320(19) 0.0265(19) 0.0276(19) 0.0020(15) 0.0032(15) -0.0052(15)
N2 0.0181(16) 0.0210(17) 0.051(2) -0.0001(16) 0.0082(16) 0.0004(13)
N3 0.0298(19) 0.0247(18) 0.035(2) 0.0040(16) -0.0032(16) -0.0066(15)
N4 0.0272(18) 0.031(2) 0.0268(19) 0.0045(15) -0.0013(15) -0.0052(15)
O1 0.0142(12) 0.0209(14) 0.0314(16) 0.0013(11) 0.0025(11) -0.0016(10)
O2 0.0264(16) 0.0317(17) 0.0386(18) -0.0141(14) -0.0012(13) 0.0080(13)
O3 0.0209(14) 0.0252(15) 0.0294(16) 0.0083(12) -0.0020(12) -0.0050(11)
O4 0.0372(18) 0.043(2) 0.0347(18) -0.0019(15) 0.0081(15) 0.0038(15)
O5 0.0198(14) 0.0225(15) 0.0450(19) 0.0014(13) 0.0095(13) -0.0019(11)
O6 0.0214(15) 0.0368(18) 0.0375(18) 0.0132(14) -0.0002(13) -0.0094(13)
O7 0.0286(16) 0.0218(15) 0.0348(17) 0.0051(13) -0.0080(13) -0.0067(12)
O8 0.0266(16) 0.048(2) 0.0290(17) 0.0094(15) -0.0024(13) -0.0151(14)
O9 0.100(2) 0.093(2) 0.077(2) -0.0032(17) 0.0060(17) -0.0365(18)
O10 0.0345(17) 0.0213(15) 0.0403(19) -0.0050(13) 0.0013(14) -0.0076(13)
O11 0.0280(16) 0.0356(18) 0.0393(19) 0.0159(15) 0.0040(14) -0.0045(13)
O12 0.0199(15) 0.0280(16) 0.0449(19) 0.0078(14) 0.0051(13) -0.0013(12)
O13 0.0352(18) 0.065(2) 0.0322(18) -0.0012(17) 0.0075(15) 0.0092(17)
O14 0.0263(15) 0.0195(14) 0.049(2) 0.0028(14) 0.0063(14) 0.0002(12)
O15 0.0282(15) 0.0367(18) 0.0234(16) -0.0042(13) -0.0002(12) -0.0041(13)
O16 0.0238(16) 0.054(2) 0.0314(18) -0.0004(15) -0.0010(13) 0.0006(15)
O17 0.0315(16) 0.0370(18) 0.0240(16) 0.0032(13) 0.0028(13) -0.0105(13)
O18 0.0340(18) 0.048(2) 0.0377(19) -0.0010(16) 0.0167(15) -0.0007(15)
O19 0.079(2) 0.083(2) 0.077(2) -0.0002(17) 0.0099(17) 0.0051(17)
Cu1 0.0157(2) 0.0186(3) 0.0338(3) 0.0001(2) 0.0051(2) -0.00140(18)
Cu2 0.0191(3) 0.0255(3) 0.0227(3) 0.0019(2) 0.00079(19) -0.00463(19)
Cu3 0.0229(3) 0.0177(3) 0.0371(3) 0.0054(2) -0.0053(2) -0.00290(19)
Cu4 0.0212(3) 0.0325(3) 0.0233(3) 0.0052(2) 0.0000(2) -0.0072(2)
O20 0.101(5) 0.168(8) 0.165(8) -0.022(7) -0.024(5) 0.052(6)
O30 0.216(6) 0.219(6) 0.222(6) -0.001(2) 0.021(2) 0.000(2)
O40 0.219(6) 0.214(6) 0.214(6) 0.001(2) 0.019(2) -0.003(2)
O50 0.428(15) 0.429(15) 0.429(15) -0.002(2) 0.034(2) 0.000(2)

loop_
_atom_type_symbol
_atom_type_description
_atom_type_scat_dispersion_real
_atom_type_scat_dispersion_imag
_atom_type_scat_source
C C 0.0033 0.0016 'International Tables Vol C Tables 4.2.6.8 and 6.1.1.4'
H H 0.0000 0.0000 'International Tables Vol C Tables 4.2.6.8 and 6.1.1.4'
N N 0.0061 0.0033 'International Tables Vol C Tables 4.2.6.8 and 6.1.1.4'
O O 0.0106 0.0060 'International Tables Vol C Tables 4.2.6.8 and 6.1.1.4'
Cu Cu 0.3201 1.2651 'International Tables Vol C Tables 4.2.6.8 and 6.1.1.4'

loop_
_geom_angle_atom_site_label_1
_geom_angle_atom_site_label_2
_geom_angle_atom_site_label_3
_geom_angle
_geom_angle_site_symmetry_1
_geom_angle_site_symmetry_3
N1 C1 C2 122.2(6) . .
C1 C2 C3 117.8(6) . .
C4 C3 C2 120.1(6) . .
C3 C4 C5 119.1(6) . .
N1 C5 C4 121.1(5) . .
N1 C5 C6 115.2(4) . .
C4 C5 C6 123.5(5) . .
O1 C6 O2 111.1(3) . .
O1 C6 C7 109.6(3) . .
O2 C6 C7 106.9(3) . .
O1 C6 C5 109.4(3) . .
O2 C6 C5 108.1(3) . .
C7 C6 C5 111.8(3) . .
N2 C7 C8 122.2(4) . .
N2 C7 C6 114.0(4) . .
C8 C7 C6 123.8(4) . .
C7 C8 C9 118.1(5) . .
C10 C9 C8 119.1(5) . .
C11 C10 C9 119.8(5) . .
N2 C11 C10 120.9(5) . .
N3 C12 C13 122.5(5) . .
C12 C13 C14 117.8(6) . .
C13 C14 C15 120.5(7) . .
C16 C15 C14 118.4(6) . .
N3 C16 C15 121.3(5) . .
N3 C16 C17 116.0(4) . .
C15 C16 C17 122.4(5) . .
O3 C17 O4 110.1(4) . .
O3 C17 C18 109.9(3) . .
O4 C17 C18 104.5(4) . .
O3 C17 C16 109.1(3) . .
O4 C17 C16 108.7(4) . .
C18 C17 C16 114.4(4) . .
N4 C18 C19 121.1(4) . .
N4 C18 C17 115.7(4) . .
C19 C18 C17 123.0(4) . .
C18 C19 C20 118.7(5) . .
C21 C20 C19 119.8(5) . .
C20 C21 C22 118.3(5) . .
N4 C22 C21 123.0(5) . .
C28 C23 C24 119.4(4) . .
C28 C23 C29 118.4(4) . .
C24 C23 C29 122.1(4) . .
C25 C24 C23 118.4(4) . .
C25 C24 C31 119.7(4) . .
C23 C24 C31 121.7(4) . .
C26 C25 C24 122.5(4) . .
C25 C26 C27 118.8(4) . .
C25 C26 C32 119.8(4) . .
C27 C26 C32 121.3(4) . .
C28 C27 C26 119.2(4) . .
C28 C27 C30 120.7(4) . .
C26 C27 C30 120.1(4) . .
C27 C28 C23 121.7(4) . .
O6 C29 O5 128.0(4) . .
O6 C29 C23 115.9(4) . .
O5 C29 C23 116.0(4) . .
O8 C30 O7 126.5(4) . .
O8 C30 C27 117.0(4) . .
O7 C30 C27 116.6(4) . .
O9 C31 O10 124.5(5) . .
O9 C31 C24 119.0(5) . .
O10 C31 C24 116.4(4) . .
O11 C32 O12 126.7(4) . .
O11 C32 C26 118.6(4) . .
O12 C32 C26 114.7(4) . .
C34 C33 C35 120.9(4) . 3_776
C33 C34 C35 119.2(4) . .
C33 C34 C36 118.3(4) . .
C35 C34 C36 122.0(4) . .
C33 C35 C34 119.9(4) 3_776 .
C33 C35 C37 117.8(4) 3_776 .
C34 C35 C37 122.3(4) . .
O16 C36 O15 124.5(4) . .
O16 C36 C34 118.7(4) . .
O15 C36 C34 116.7(4) . .
O18 C37 O17 125.3(4) . .
O18 C37 C35 118.8(4) . .
O17 C37 C35 115.7(4) . .
C5 N1 C1 119.7(4) . .
C5 N1 Cu2 114.8(3) . .
C1 N1 Cu2 125.5(4) . .
C11 N2 C7 119.4(4) . .
C11 N2 Cu1 125.3(3) . .
C7 N2 Cu1 113.6(3) . .
C16 N3 C12 119.4(4) . .
C16 N3 Cu3 114.9(3) . .
C12 N3 Cu3 125.6(4) . .
C18 N4 C22 119.1(4) . .
C18 N4 Cu4 114.2(3) . .
C22 N4 Cu4 125.0(3) . .
C6 O1 Cu2 115.1(3) . .
C6 O1 Cu1 115.6(2) . .
Cu2 O1 Cu1 109.49(14) . .
C17 O3 Cu4 116.2(3) . .
C17 O3 Cu3 116.9(2) . .
Cu4 O3 Cu3 107.35(15) . .
C29 O5 Cu1 125.2(3) . .
C29 O6 Cu2 132.8(3) . .
C30 O7 Cu3 128.8(3) . .
C30 O8 Cu4 128.4(3) . .
C31 O10 Cu3 128.8(3) . 2_745
C32 O11 Cu2 130.2(3) . 2_755
C36 O15 Cu2 113.0(3) . .
C37 O17 Cu4 109.5(3) . 3_776
O5 Cu1 O1 93.34(12) . .
O5 Cu1 N2 160.49(16) . .
O1 Cu1 N2 82.43(14) . .
O5 Cu1 O14 88.64(13) . .
O1 Cu1 O14 168.38(13) . .
N2 Cu1 O14 91.91(15) . .
O5 Cu1 O13 100.42(15) . .
O1 Cu1 O13 107.21(14) . .
N2 Cu1 O13 99.01(16) . .
O14 Cu1 O13 83.65(14) . .
O1 Cu2 O6 91.42(13) . .
O1 Cu2 O15 164.25(13) . .
O6 Cu2 O15 86.39(14) . .
O1 Cu2 N1 82.45(14) . .
O6 Cu2 N1 170.56(15) . .
O15 Cu2 N1 97.57(15) . .
O1 Cu2 O11 107.73(12) . 2_745
O6 Cu2 O11 98.67(14) . 2_745
O15 Cu2 O11 88.02(13) . 2_745
N1 Cu2 O11 90.06(15) . 2_745
O10 Cu3 O7 89.44(14) 2_755 .
O10 Cu3 O3 178.47(14) 2_755 .
O7 Cu3 O3 91.33(13) . .
O10 Cu3 N3 96.34(16) 2_755 .
O7 Cu3 N3 166.22(16) . .
O3 Cu3 N3 82.62(15) . .
O17 Cu4 O3 178.17(14) 3_776 .
O17 Cu4 O8 87.44(14) 3_776 .
O3 Cu4 O8 92.64(13) . .
O17 Cu4 N4 96.51(15) 3_776 .
O3 Cu4 N4 82.94(14) . .
O8 Cu4 N4 164.57(16) . .

loop_
_geom_bond_atom_site_label_1
_geom_bond_atom_site_label_2
_geom_bond_distance
_geom_bond_site_symmetry_2
C1 N1 1.344(7) .
C1 C2 1.368(8) .
C2 C3 1.386(11) .
C3 C4 1.365(10) .
C4 C5 1.384(7) .
C5 N1 1.326(6) .
C5 C6 1.540(6) .
C6 O1 1.396(5) .
C6 O2 1.407(5) .
C6 C7 1.519(6) .
C7 N2 1.342(6) .
C7 C8 1.381(6) .
C8 C9 1.384(7) .
C9 C10 1.380(8) .
C10 C11 1.377(8) .
C11 N2 1.339(6) .
C12 N3 1.350(6) .
C12 C13 1.357(8) .
C13 C14 1.374(10) .
C14 C15 1.387(10) .
C15 C16 1.368(7) .
C16 N3 1.339(6) .
C16 C17 1.538(6) .
C17 O3 1.401(5) .
C17 O4 1.408(6) .
C17 C18 1.524(6) .
C18 N4 1.329(6) .
C18 C19 1.383(7) .
C19 C20 1.398(8) .
C20 C21 1.354(9) .
C21 C22 1.369(8) .
C22 N4 1.344(6) .
C23 C28 1.392(6) .
C23 C24 1.402(6) .
C23 C29 1.513(5) .
C24 C25 1.387(6) .
C24 C31 1.514(6) .
C25 C26 1.387(6) .
C26 C27 1.401(6) .
C26 C32 1.515(5) .
C27 C28 1.385(6) .
C27 C30 1.507(6) .
C29 O6 1.245(5) .
C29 O5 1.256(5) .
C30 O8 1.252(5) .
C30 O7 1.258(5) .
C31 O9 1.236(8) .
C31 O10 1.242(6) .
C32 O11 1.239(5) .
C32 O12 1.263(5) .
C33 C34 1.383(6) .
C33 C35 1.393(6) 3_776
C34 C35 1.404(6) .
C34 C36 1.495(6) .
C35 C33 1.393(6) 3_776
C35 C37 1.499(6) .
C36 O16 1.227(5) .
C36 O15 1.277(5) .
C37 O18 1.223(6) .
C37 O17 1.290(6) .
N1 Cu2 1.977(4) .
N2 Cu1 1.969(4) .
N3 Cu3 1.969(4) .
N4 Cu4 1.975(4) .
O1 Cu2 1.951(3) .
O1 Cu1 1.956(3) .
O3 Cu4 1.938(3) .
O3 Cu3 1.951(3) .
O5 Cu1 1.934(3) .
O6 Cu2 1.964(3) .
O7 Cu3 1.941(3) .
O8 Cu4 1.970(3) .
O10 Cu3 1.934(3) 2_745
O11 Cu2 2.325(3) 2_755
O13 Cu1 2.196(4) .
O14 Cu1 1.995(3) .
O15 Cu2 1.965(3) .
O17 Cu4 1.926(3) 3_776
Cu2 O11 2.326(3) 2_745
Cu3 O10 1.934(3) 2_755
Cu4 O17 1.926(3) 3_776
